data_7106378
loop_
_publ_author_name
'Roy Copping'
'Victor Mougel'
'Sebastien Petit'
'Christophe Den Auwer'
'Philippe Moisy'
'Marinella Mazzanti'

_publ_section_title
;
 A versatile precursor for non-aqueous neptunyl(V) chemistry
;
_journal_name_full Chem.Commun.
_journal_page_first 5497
_journal_paper_doi 10.1039/c1cc11010a
_journal_volume 47
_journal_year 2011
_chemical_formula_sum 'C35 H35 I2 K N7 Np O2'
_chemical_formula_weight 1115.60
_chemical_name_systematic
;
?
;
_space_group_IT_number 14
_symmetry_cell_setting monoclinic
_symmetry_space_group_name_Hall '-P 2yn'
_symmetry_space_group_name_H-M 'P 1 21/n 1'
_atom_sites_solution_hydrogens geom
_atom_sites_solution_primary direct
_atom_sites_solution_secondary difmap
_audit_creation_method SHELXL-97
_cell_angle_alpha 90.00
_cell_angle_beta 100.6120(10)
_cell_angle_gamma 90.00
_cell_formula_units_Z 4
_cell_length_a 12.8718(11)
_cell_length_b 19.2117(17)
_cell_length_c 16.0401(14)
_cell_measurement_reflns_used 9875
_cell_measurement_temperature 150(2)
_cell_measurement_theta_max 53.602
_cell_measurement_theta_min 9.890
_cell_volume 3898.7(6)
_computing_cell_refinement 'Bruker SAINT v7.34a'
_computing_data_collection 'Bruker APEX 2'
_computing_data_reduction 'Bruker SAINT v7.34a'
_computing_molecular_graphics 'Bruker SHELXTL'
_computing_publication_material 'Bruker SHELXTL & local programs'
_computing_structure_refinement 'Bruker SHELXTL'
_computing_structure_solution 'Bruker SHELXTL'
_diffrn_ambient_temperature 150(2)
_diffrn_measured_fraction_theta_full 0.990
_diffrn_measured_fraction_theta_max 0.938
_diffrn_measurement_device_type 'Bruker Nonius Kappa APEX II CCD diffractometer'
_diffrn_measurement_method
;
\w rotation to cover a hemisphere of reciprocal space
;
_diffrn_radiation_monochromator graphite
_diffrn_radiation_source 'fine-focus sealed tube'
_diffrn_radiation_type MoK\a
_diffrn_radiation_wavelength 0.71073
_diffrn_reflns_av_R_equivalents 0.0197
_diffrn_reflns_av_sigmaI/netI 0.0163
_diffrn_reflns_limit_h_max 16
_diffrn_reflns_limit_h_min -16
_diffrn_reflns_limit_k_max 24
_diffrn_reflns_limit_k_min -24
_diffrn_reflns_limit_l_max 19
_diffrn_reflns_limit_l_min -20
_diffrn_reflns_number 32382
_diffrn_reflns_theta_full 25.00
_diffrn_reflns_theta_max 26.85
_diffrn_reflns_theta_min 4.91
_exptl_absorpt_coefficient_mu 4.395
_exptl_absorpt_correction_T_max 0.4735
_exptl_absorpt_correction_T_min 0.2173
_exptl_absorpt_correction_type multi-scan
_exptl_absorpt_process_details 'SADABS 2008/1 Bruker AXS Madison WI USA'
_exptl_crystal_colour green
_exptl_crystal_density_diffrn 1.901
_exptl_crystal_density_method 'not measured'
_exptl_crystal_description block
_exptl_crystal_F_000 2112
_exptl_crystal_size_max 0.50
_exptl_crystal_size_mid 0.30
_exptl_crystal_size_min 0.20
_refine_diff_density_max 0.835
_refine_diff_density_min -0.862
_refine_diff_density_rms 0.077
_refine_ls_extinction_method none
_refine_ls_goodness_of_fit_ref 1.128
_refine_ls_hydrogen_treatment constr
_refine_ls_matrix_type full
_refine_ls_number_parameters 433
_refine_ls_number_reflns 7878
_refine_ls_number_restraints 0
_refine_ls_restrained_S_all 1.128
_refine_ls_R_factor_all 0.0190
_refine_ls_R_factor_gt 0.0172
_refine_ls_shift/su_max 0.004
_refine_ls_shift/su_mean 0.000
_refine_ls_structure_factor_coef Fsqd
_refine_ls_weighting_details 'calc w=1/[\s^2^(Fo^2^)+(0.0174P)^2^+2.6379P] where P=(Fo^2^+2Fc^2^)/3'
_refine_ls_weighting_scheme calc
_refine_ls_wR_factor_gt 0.0405
_refine_ls_wR_factor_ref 0.0410
_reflns_number_gt 7430
_reflns_number_total 7878
_reflns_threshold_expression >2sigma(I)
_cod_data_source_file c1cc11010a.txt
_cod_data_source_block rcmnp15abs
_cod_original_sg_symbol_H-M P2(1)/n
_cod_database_code 7106378

loop_
_symmetry_equiv_pos_as_xyz
'x, y, z'
'-x+1/2, y+1/2, -z+1/2'
'-x, -y, -z'
'x-1/2, -y-1/2, z-1/2'

loop_
_atom_site_label
_atom_site_type_symbol
_atom_site_fract_x
_atom_site_fract_y
_atom_site_fract_z
_atom_site_U_iso_or_equiv
_atom_site_adp_type
_atom_site_occupancy
_atom_site_symmetry_multiplicity
_atom_site_calc_flag
_atom_site_refinement_flags
_atom_site_disorder_assembly
_atom_site_disorder_group
C15 C 0.78204(18) 0.09773(12) 0.45244(15) 0.0254(5) Uani 1 1 d . . .
H15 H 0.7958 0.1063 0.5105 0.030 Uiso 1 1 calc R . .
C2 C 0.2973(2) 0.27263(14) 0.56330(18) 0.0349(6) Uani 1 1 d . . .
H2 H 0.2279 0.2605 0.5407 0.042 Uiso 1 1 calc R . .
C1 C 0.37565(19) 0.26708(13) 0.51527(17) 0.0276(5) Uani 1 1 d . . .
H1 H 0.3568 0.2527 0.4592 0.033 Uiso 1 1 calc R . .
C21 C 0.6883(2) 0.41373(13) 0.51467(15) 0.0290(5) Uani 1 1 d . . .
H21 H 0.7351 0.3884 0.5544 0.035 Uiso 1 1 calc R . .
C25 C 0.5505(2) 0.41653(13) 0.40178(17) 0.0327(6) Uani 1 1 d . . .
H25 H 0.5000 0.3933 0.3627 0.039 Uiso 1 1 calc R . .
C24 C 0.5542(2) 0.48828(14) 0.39880(19) 0.0408(7) Uani 1 1 d . . .
H24 H 0.5079 0.5127 0.3577 0.049 Uiso 1 1 calc R . .
C23 C 0.6276(2) 0.52323(13) 0.45760(18) 0.0386(7) Uani 1 1 d . . .
H23 H 0.6308 0.5716 0.4575 0.046 Uiso 1 1 calc R . .
C22 C 0.6959(2) 0.48531(13) 0.51622(17) 0.0334(6) Uani 1 1 d . . .
H22 H 0.7465 0.5075 0.5563 0.040 Uiso 1 1 calc R . .
C6 C 0.57186(19) 0.11115(12) 0.59120(15) 0.0259(5) Uani 1 1 d . . .
H6 H 0.6347 0.1294 0.6212 0.031 Uiso 1 1 calc R . .
C7 C 0.5196(2) 0.06167(13) 0.62994(16) 0.0323(6) Uani 1 1 d . . .
H7 H 0.5475 0.0465 0.6845 0.039 Uiso 1 1 calc R . .
C8 C 0.4258(2) 0.03495(13) 0.58696(19) 0.0368(6) Uani 1 1 d . . .
H8 H 0.3887 0.0020 0.6123 0.044 Uiso 1 1 calc R . .
C9 C 0.3878(2) 0.05778(13) 0.50585(19) 0.0348(6) Uani 1 1 d . . .
H9 H 0.3246 0.0405 0.4754 0.042 Uiso 1 1 calc R . .
C10 C 0.44537(18) 0.10689(12) 0.47031(16) 0.0266(5) Uani 1 1 d . . .
H10 H 0.4201 0.1215 0.4150 0.032 Uiso 1 1 calc R . .
C14 C 0.8353(2) 0.04378(13) 0.42128(16) 0.0310(5) Uani 1 1 d . . .
H14 H 0.8830 0.0165 0.4579 0.037 Uiso 1 1 calc R . .
C13 C 0.8165(2) 0.03120(13) 0.33550(17) 0.0305(5) Uani 1 1 d . . .
H13 H 0.8511 -0.0047 0.3130 0.037 Uiso 1 1 calc R . .
C12 C 0.7453(2) 0.07301(13) 0.28352(16) 0.0308(5) Uani 1 1 d . . .
H12 H 0.7317 0.0661 0.2251 0.037 Uiso 1 1 calc R . .
C11 C 0.69458(19) 0.12493(12) 0.31896(15) 0.0265(5) Uani 1 1 d . . .
H11 H 0.6460 0.1524 0.2833 0.032 Uiso 1 1 calc R . .
C20 C 0.74360(19) 0.32365(12) 0.30832(15) 0.0259(5) Uani 1 1 d . . .
H20 H 0.6730 0.3325 0.2858 0.031 Uiso 1 1 calc R . .
C19 C 0.8196(2) 0.34687(13) 0.26454(16) 0.0319(6) Uani 1 1 d . . .
H19 H 0.8005 0.3710 0.2138 0.038 Uiso 1 1 calc R . .
C18 C 0.9244(2) 0.33371(13) 0.29738(17) 0.0320(6) Uani 1 1 d . . .
H18 H 0.9772 0.3483 0.2688 0.038 Uiso 1 1 calc R . .
C17 C 0.94990(19) 0.29850(13) 0.37346(17) 0.0304(5) Uani 1 1 d . . .
H17 H 1.0201 0.2896 0.3974 0.037 Uiso 1 1 calc R . .
C16 C 0.86945(19) 0.27676(13) 0.41335(16) 0.0269(5) Uani 1 1 d . . .
H16 H 0.8869 0.2527 0.4643 0.032 Uiso 1 1 calc R . .
C3 C 0.3242(2) 0.29640(14) 0.64510(18) 0.0386(6) Uani 1 1 d . . .
H3 H 0.2732 0.3007 0.6790 0.046 Uiso 1 1 calc R . .
C4 C 0.4282(2) 0.31377(14) 0.67641(17) 0.0380(6) Uani 1 1 d . . .
H4 H 0.4479 0.3313 0.7311 0.046 Uiso 1 1 calc R . .
C5 C 0.5019(2) 0.30467(13) 0.62534(15) 0.0296(5) Uani 1 1 d . . .
H5 H 0.5721 0.3152 0.6472 0.036 Uiso 1 1 calc R . .
C26 C 0.7096(2) 0.43962(15) 0.76163(18) 0.0381(6) Uani 1 1 d . . .
H26 H 0.7400 0.4612 0.7201 0.046 Uiso 1 1 calc R . .
C30 C 0.6841(2) 0.34239(14) 0.83523(17) 0.0358(6) Uani 1 1 d . . .
H30 H 0.6962 0.2953 0.8466 0.043 Uiso 1 1 calc R . .
C35 C 1.0394(2) 0.35660(13) 0.59289(16) 0.0299(5) Uani 1 1 d . . .
H35 H 1.0511 0.3116 0.5755 0.036 Uiso 1 1 calc R . .
C29 C 0.6204(2) 0.37864(16) 0.88131(18) 0.0402(7) Uani 1 1 d . . .
H29 H 0.5901 0.3561 0.9222 0.048 Uiso 1 1 calc R . .
C28 C 0.6030(2) 0.44831(16) 0.86554(18) 0.0389(7) Uani 1 1 d . . .
H28 H 0.5609 0.4739 0.8957 0.047 Uiso 1 1 calc R . .
C27 C 0.6487(2) 0.47938(14) 0.80452(18) 0.0377(6) Uani 1 1 d . . .
H27 H 0.6386 0.5265 0.7925 0.045 Uiso 1 1 calc R . .
C34 C 1.0909(2) 0.41062(14) 0.56114(16) 0.0322(6) Uani 1 1 d . . .
H34 H 1.1366 0.4019 0.5236 0.039 Uiso 1 1 calc R . .
C33 C 1.0737(2) 0.47774(14) 0.58591(17) 0.0358(6) Uani 1 1 d . . .
H33 H 1.1077 0.5151 0.5656 0.043 Uiso 1 1 calc R . .
C32 C 1.0053(2) 0.48845(14) 0.64108(19) 0.0392(6) Uani 1 1 d . . .
H32 H 0.9911 0.5331 0.6583 0.047 Uiso 1 1 calc R . .
C31 C 0.9581(2) 0.43122(15) 0.67023(18) 0.0379(6) Uani 1 1 d . . .
H31 H 0.9127 0.4387 0.7082 0.046 Uiso 1 1 calc R . .
I1 I 0.730054(12) 0.134594(8) 0.821732(10) 0.02565(4) Uani 1 1 d . . .
I2 I 1.028878(13) 0.146597(8) 0.610048(10) 0.02839(4) Uani 1 1 d . . .
K1 K 0.86552(4) 0.25172(2) 0.71134(3) 0.02303(11) Uani 1 1 d . . .
N1 N 0.47706(15) 0.28132(10) 0.54537(12) 0.0229(4) Uani 1 1 d . . .
N2 N 0.53618(15) 0.13428(9) 0.51222(12) 0.0215(4) Uani 1 1 d . . .
N3 N 0.71156(14) 0.13808(9) 0.40256(12) 0.0203(4) Uani 1 1 d . . .
N4 N 0.76695(15) 0.28884(10) 0.38192(12) 0.0224(4) Uani 1 1 d . . .
N5 N 0.61668(15) 0.37895(10) 0.45874(12) 0.0240(4) Uani 1 1 d . . .
N6 N 0.72847(18) 0.37200(12) 0.77540(14) 0.0368(5) Uani 1 1 d . . .
N7 N 0.97373(17) 0.36550(11) 0.64725(14) 0.0331(5) Uani 1 1 d . . .
Np1 Np 0.620160(6) 0.244261(4) 0.459070(5) 0.01583(3) Uani 1 1 d . . .
O1 O 0.52243(13) 0.24221(8) 0.36178(10) 0.0234(3) Uani 1 1 d . . .
O2 O 0.71679(13) 0.24568(8) 0.55722(10) 0.0230(3) Uani 1 1 d . . .

loop_
_atom_site_aniso_label
_atom_site_aniso_U_11
_atom_site_aniso_U_22
_atom_site_aniso_U_33
_atom_site_aniso_U_23
_atom_site_aniso_U_13
_atom_site_aniso_U_12
C15 0.0227(12) 0.0293(12) 0.0227(12) 0.0008(9) 0.0002(9) 0.0003(10)
C2 0.0239(13) 0.0319(14) 0.0507(17) -0.0003(12) 0.0114(12) 0.0044(11)
C1 0.0238(13) 0.0262(12) 0.0318(13) -0.0028(10) 0.0027(10) 0.0049(10)
C21 0.0327(13) 0.0235(12) 0.0287(13) 0.0016(9) -0.0004(10) -0.0040(10)
C25 0.0282(13) 0.0264(13) 0.0396(15) 0.0009(11) -0.0041(11) -0.0006(10)
C24 0.0382(16) 0.0259(13) 0.0534(17) 0.0094(12) -0.0044(13) 0.0063(11)
C23 0.0456(17) 0.0155(12) 0.0551(18) 0.0011(11) 0.0102(14) -0.0012(11)
C22 0.0397(15) 0.0234(13) 0.0363(14) -0.0042(10) 0.0048(11) -0.0091(11)
C6 0.0289(13) 0.0210(11) 0.0273(12) -0.0015(9) 0.0034(10) -0.0034(9)
C7 0.0465(16) 0.0248(12) 0.0284(13) 0.0015(10) 0.0137(11) -0.0050(11)
C8 0.0406(16) 0.0235(13) 0.0521(17) 0.0012(11) 0.0235(13) -0.0087(11)
C9 0.0221(13) 0.0244(13) 0.0576(18) -0.0031(12) 0.0063(12) -0.0066(10)
C10 0.0228(12) 0.0221(11) 0.0333(13) 0.0005(9) 0.0014(10) -0.0020(9)
C14 0.0259(13) 0.0330(13) 0.0332(14) 0.0063(10) 0.0032(10) 0.0082(10)
C13 0.0288(13) 0.0240(12) 0.0408(15) -0.0040(10) 0.0117(11) 0.0021(10)
C12 0.0337(14) 0.0342(14) 0.0245(12) -0.0046(10) 0.0048(10) -0.0005(11)
C11 0.0268(13) 0.0278(12) 0.0230(12) 0.0012(9) -0.0004(9) 0.0008(10)
C20 0.0234(12) 0.0266(12) 0.0273(12) 0.0032(9) 0.0035(9) 0.0001(10)
C19 0.0385(15) 0.0297(13) 0.0286(13) 0.0064(10) 0.0091(11) -0.0040(11)
C18 0.0319(14) 0.0308(13) 0.0373(14) -0.0029(11) 0.0169(11) -0.0099(11)
C17 0.0201(12) 0.0321(13) 0.0395(14) -0.0026(11) 0.0069(10) -0.0026(10)
C16 0.0234(12) 0.0265(12) 0.0298(13) 0.0039(10) 0.0022(10) -0.0015(10)
C3 0.0437(16) 0.0367(15) 0.0424(16) 0.0092(12) 0.0264(13) 0.0139(12)
C4 0.0502(17) 0.0385(15) 0.0263(13) -0.0003(11) 0.0099(12) 0.0114(13)
C5 0.0319(14) 0.0290(13) 0.0269(12) -0.0028(10) 0.0025(10) 0.0023(10)
C26 0.0344(15) 0.0444(16) 0.0355(15) 0.0095(12) 0.0066(12) 0.0002(12)
C30 0.0389(15) 0.0280(13) 0.0376(15) 0.0031(11) -0.0008(12) -0.0004(11)
C35 0.0303(13) 0.0272(13) 0.0313(13) -0.0018(10) 0.0035(11) 0.0031(10)
C29 0.0375(15) 0.0536(18) 0.0316(14) 0.0001(12) 0.0115(12) -0.0109(13)
C28 0.0257(13) 0.0499(17) 0.0398(15) -0.0188(13) 0.0028(11) 0.0037(12)
C27 0.0342(15) 0.0299(14) 0.0452(16) 0.0014(12) -0.0023(12) 0.0050(11)
C34 0.0324(14) 0.0333(14) 0.0323(14) 0.0021(10) 0.0100(11) 0.0022(11)
C33 0.0342(15) 0.0300(14) 0.0412(15) 0.0077(11) 0.0020(12) -0.0023(11)
C32 0.0407(16) 0.0274(14) 0.0487(17) -0.0049(12) 0.0063(13) 0.0049(12)
C31 0.0342(15) 0.0421(16) 0.0401(15) -0.0062(12) 0.0135(12) 0.0021(12)
I1 0.02428(8) 0.02213(8) 0.03012(8) 0.00273(6) 0.00389(6) -0.00135(6)
I2 0.02740(9) 0.02561(8) 0.03023(9) -0.00377(6) 0.00026(6) 0.00444(6)
K1 0.0218(3) 0.0243(3) 0.0222(3) 0.00147(18) 0.0021(2) -0.00212(19)
N1 0.0241(10) 0.0188(9) 0.0263(10) 0.0003(8) 0.0064(8) 0.0025(8)
N2 0.0212(10) 0.0190(9) 0.0248(10) 0.0001(7) 0.0058(8) -0.0031(7)
N3 0.0178(9) 0.0187(9) 0.0240(10) -0.0004(7) 0.0024(7) -0.0027(7)
N4 0.0194(10) 0.0214(10) 0.0264(10) 0.0024(8) 0.0039(8) -0.0037(8)
N5 0.0236(10) 0.0180(10) 0.0298(11) -0.0004(7) 0.0029(8) -0.0020(7)
N6 0.0340(12) 0.0439(14) 0.0334(12) -0.0031(10) 0.0084(10) 0.0084(10)
N7 0.0301(12) 0.0339(12) 0.0345(12) 0.0018(9) 0.0035(9) -0.0043(9)
Np1 0.01445(5) 0.01440(5) 0.01793(5) 0.00111(3) 0.00112(3) -0.00159(3)
O1 0.0203(8) 0.0238(8) 0.0250(8) 0.0010(6) 0.0010(7) -0.0005(6)
O2 0.0206(8) 0.0221(8) 0.0246(8) 0.0015(6) 0.0002(7) -0.0024(6)

loop_
_atom_type_symbol
_atom_type_description
_atom_type_scat_dispersion_real
_atom_type_scat_dispersion_imag
_atom_type_scat_source
C C 0.0033 0.0016 'International Tables Vol C Tables 4.2.6.8 and 6.1.1.4'
H H 0.0000 0.0000 'International Tables Vol C Tables 4.2.6.8 and 6.1.1.4'
N N 0.0061 0.0033 'International Tables Vol C Tables 4.2.6.8 and 6.1.1.4'
O O 0.0106 0.0060 'International Tables Vol C Tables 4.2.6.8 and 6.1.1.4'
K K 0.2009 0.2494 'International Tables Vol C Tables 4.2.6.8 and 6.1.1.4'
I I -0.4742 1.8119 'International Tables Vol C Tables 4.2.6.8 and 6.1.1.4'
Np Np -11.4937 4.1493 'International Tables Vol C Tables 4.2.6.8 and 6.1.1.4'

loop_
_geom_angle_atom_site_label_1
_geom_angle_atom_site_label_2
_geom_angle_atom_site_label_3
_geom_angle
_geom_angle_site_symmetry_1
_geom_angle_site_symmetry_3
_geom_angle_publ_flag
N3 C15 C14 122.9(2) . . ?
N3 C15 H15 118.6 . . ?
C14 C15 H15 118.6 . . ?
C3 C2 C1 118.5(3) . . ?
C3 C2 H2 120.7 . . ?
C1 C2 H2 120.7 . . ?
N1 C1 C2 123.3(2) . . ?
N1 C1 H1 118.4 . . ?
C2 C1 H1 118.4 . . ?
N5 C21 C22 123.2(2) . . ?
N5 C21 H21 118.4 . . ?
C22 C21 H21 118.4 . . ?
N5 C25 C24 122.7(2) . . ?
N5 C25 H25 118.7 . . ?
C24 C25 H25 118.7 . . ?
C23 C24 C25 119.1(2) . . ?
C23 C24 H24 120.5 . . ?
C25 C24 H24 120.5 . . ?
C22 C23 C24 118.8(2) . . ?
C22 C23 H23 120.6 . . ?
C24 C23 H23 120.6 . . ?
C23 C22 C21 118.9(2) . . ?
C23 C22 H22 120.6 . . ?
C21 C22 H22 120.6 . . ?
N2 C6 C7 123.0(2) . . ?
N2 C6 H6 118.5 . . ?
C7 C6 H6 118.5 . . ?
C8 C7 C6 119.2(2) . . ?
C8 C7 H7 120.4 . . ?
C6 C7 H7 120.4 . . ?
C9 C8 C7 118.8(2) . . ?
C9 C8 H8 120.6 . . ?
C7 C8 H8 120.6 . . ?
C8 C9 C10 118.9(2) . . ?
C8 C9 H9 120.6 . . ?
C10 C9 H9 120.6 . . ?
N2 C10 C9 122.9(2) . . ?
N2 C10 H10 118.6 . . ?
C9 C10 H10 118.6 . . ?
C13 C14 C15 119.0(2) . . ?
C13 C14 H14 120.5 . . ?
C15 C14 H14 120.5 . . ?
C14 C13 C12 118.5(2) . . ?
C14 C13 H13 120.7 . . ?
C12 C13 H13 120.7 . . ?
C11 C12 C13 119.2(2) . . ?
C11 C12 H12 120.4 . . ?
C13 C12 H12 120.4 . . ?
N3 C11 C12 123.3(2) . . ?
N3 C11 H11 118.4 . . ?
C12 C11 H11 118.4 . . ?
N4 C20 C19 123.0(2) . . ?
N4 C20 H20 118.5 . . ?
C19 C20 H20 118.5 . . ?
C18 C19 C20 118.8(2) . . ?
C18 C19 H19 120.6 . . ?
C20 C19 H19 120.6 . . ?
C19 C18 C17 118.9(2) . . ?
C19 C18 H18 120.5 . . ?
C17 C18 H18 120.5 . . ?
C16 C17 C18 118.8(2) . . ?
C16 C17 H17 120.6 . . ?
C18 C17 H17 120.6 . . ?
N4 C16 C17 122.9(2) . . ?
N4 C16 H16 118.5 . . ?
C17 C16 H16 118.5 . . ?
C2 C3 C4 119.1(2) . . ?
C2 C3 H3 120.5 . . ?
C4 C3 H3 120.5 . . ?
C5 C4 C3 118.8(2) . . ?
C5 C4 H4 120.6 . . ?
C3 C4 H4 120.6 . . ?
N1 C5 C4 123.0(2) . . ?
N1 C5 H5 118.5 . . ?
C4 C5 H5 118.5 . . ?
N6 C26 C27 124.4(3) . . ?
N6 C26 H26 117.8 . . ?
C27 C26 H26 117.8 . . ?
N6 C30 C29 122.9(3) . . ?
N6 C30 H30 118.5 . . ?
C29 C30 H30 118.5 . . ?
N7 C35 C34 123.5(2) . . ?
N7 C35 H35 118.3 . . ?
C34 C35 H35 118.3 . . ?
C28 C29 C30 118.9(3) . . ?
C28 C29 H29 120.5 . . ?
C30 C29 H29 120.5 . . ?
C27 C28 C29 118.7(3) . . ?
C27 C28 H28 120.7 . . ?
C29 C28 H28 120.7 . . ?
C26 C27 C28 118.6(3) . . ?
C26 C27 H27 120.7 . . ?
C28 C27 H27 120.7 . . ?
C35 C34 C33 118.9(2) . . ?
C35 C34 H34 120.5 . . ?
C33 C34 H34 120.5 . . ?
C32 C33 C34 118.8(3) . . ?
C32 C33 H33 120.6 . . ?
C34 C33 H33 120.6 . . ?
C33 C32 C31 118.3(3) . . ?
C33 C32 H32 120.9 . . ?
C31 C32 H32 120.9 . . ?
N7 C31 C32 124.1(3) . . ?
N7 C31 H31 118.0 . . ?
C32 C31 H31 118.0 . . ?
O2 K1 O1 177.40(5) . 4_666 ?
O2 K1 N7 90.75(5) . . ?
O1 K1 N7 87.55(6) 4_666 . ?
O2 K1 N6 89.19(5) . . ?
O1 K1 N6 92.60(5) 4_666 . ?
N7 K1 N6 84.13(7) . . ?
O2 K1 I1 95.45(3) . . ?
O1 K1 I1 86.54(4) 4_666 . ?
N7 K1 I1 169.04(5) . . ?
N6 K1 I1 86.93(5) . . ?
O2 K1 I2 86.50(4) . . ?
O1 K1 I2 91.37(4) 4_666 . ?
N7 K1 I2 84.35(5) . . ?
N6 K1 I2 167.64(5) . . ?
I1 K1 I2 105.004(14) . . ?
C1 N1 C5 117.4(2) . . ?
C1 N1 Np1 119.55(15) . . ?
C5 N1 Np1 122.28(16) . . ?
C6 N2 C10 117.2(2) . . ?
C6 N2 Np1 119.37(14) . . ?
C10 N2 Np1 122.17(15) . . ?
C15 N3 C11 117.1(2) . . ?
C15 N3 Np1 123.06(15) . . ?
C11 N3 Np1 119.67(15) . . ?
C20 N4 C16 117.5(2) . . ?
C20 N4 Np1 121.38(15) . . ?
C16 N4 Np1 121.11(15) . . ?
C25 N5 C21 117.4(2) . . ?
C25 N5 Np1 123.28(15) . . ?
C21 N5 Np1 119.19(15) . . ?
C30 N6 C26 116.5(2) . . ?
C30 N6 K1 105.01(17) . . ?
C26 N6 K1 138.36(19) . . ?
C35 N7 C31 116.5(2) . . ?
C35 N7 K1 122.86(17) . . ?
C31 N7 K1 120.65(18) . . ?
O1 Np1 O2 179.22(7) . . ?
O1 Np1 N4 92.72(7) . . ?
O2 Np1 N4 88.04(7) . . ?
O1 Np1 N5 90.63(6) . . ?
O2 Np1 N5 89.75(6) . . ?
N4 Np1 N5 71.46(6) . . ?
O1 Np1 N2 90.01(6) . . ?
O2 Np1 N2 89.29(6) . . ?
N4 Np1 N2 144.46(6) . . ?
N5 Np1 N2 143.98(6) . . ?
O1 Np1 N1 90.97(7) . . ?
O2 Np1 N1 88.49(7) . . ?
N4 Np1 N1 144.64(6) . . ?
N5 Np1 N1 73.35(6) . . ?
N2 Np1 N1 70.63(6) . . ?
O1 Np1 N3 88.26(6) . . ?
O2 Np1 N3 91.85(6) . . ?
N4 Np1 N3 71.09(6) . . ?
N5 Np1 N3 142.43(6) . . ?
N2 Np1 N3 73.59(6) . . ?
N1 Np1 N3 144.21(6) . . ?
Np1 O1 K1 176.19(8) . 4_565 ?
Np1 O2 K1 178.37(8) . . ?

loop_
_geom_bond_atom_site_label_1
_geom_bond_atom_site_label_2
_geom_bond_distance
_geom_bond_site_symmetry_2
_geom_bond_publ_flag
C15 N3 1.340(3) . ?
C15 C14 1.386(3) . ?
C15 H15 0.9300 . ?
C2 C3 1.372(4) . ?
C2 C1 1.381(4) . ?
C2 H2 0.9300 . ?
C1 N1 1.334(3) . ?
C1 H1 0.9300 . ?
C21 N5 1.340(3) . ?
C21 C22 1.379(3) . ?
C21 H21 0.9300 . ?
C25 N5 1.340(3) . ?
C25 C24 1.381(4) . ?
C25 H25 0.9300 . ?
C24 C23 1.380(4) . ?
C24 H24 0.9300 . ?
C23 C22 1.372(4) . ?
C23 H23 0.9300 . ?
C22 H22 0.9300 . ?
C6 N2 1.341(3) . ?
C6 C7 1.377(3) . ?
C6 H6 0.9300 . ?
C7 C8 1.375(4) . ?
C7 H7 0.9300 . ?
C8 C9 1.375(4) . ?
C8 H8 0.9300 . ?
C9 C10 1.386(3) . ?
C9 H9 0.9300 . ?
C10 N2 1.344(3) . ?
C10 H10 0.9300 . ?
C14 C13 1.374(4) . ?
C14 H14 0.9300 . ?
C13 C12 1.378(4) . ?
C13 H13 0.9300 . ?
C12 C11 1.371(3) . ?
C12 H12 0.9300 . ?
C11 N3 1.342(3) . ?
C11 H11 0.9300 . ?
C20 N4 1.342(3) . ?
C20 C19 1.379(3) . ?
C20 H20 0.9300 . ?
C19 C18 1.379(4) . ?
C19 H19 0.9300 . ?
C18 C17 1.381(4) . ?
C18 H18 0.9300 . ?
C17 C16 1.378(3) . ?
C17 H17 0.9300 . ?
C16 N4 1.343(3) . ?
C16 H16 0.9300 . ?
C3 C4 1.380(4) . ?
C3 H3 0.9300 . ?
C4 C5 1.374(4) . ?
C4 H4 0.9300 . ?
C5 N1 1.341(3) . ?
C5 H5 0.9300 . ?
C26 N6 1.332(4) . ?
C26 C27 1.368(4) . ?
C26 H26 0.9300 . ?
C30 N6 1.332(4) . ?
C30 C29 1.388(4) . ?
C30 H30 0.9300 . ?
C35 N7 1.333(3) . ?
C35 C34 1.379(4) . ?
C35 H35 0.9300 . ?
C29 C28 1.373(4) . ?
C29 H29 0.9300 . ?
C28 C27 1.369(4) . ?
C28 H28 0.9300 . ?
C27 H27 0.9300 . ?
C34 C33 1.379(4) . ?
C34 H34 0.9300 . ?
C33 C32 1.374(4) . ?
C33 H33 0.9300 . ?
C32 C31 1.378(4) . ?
C32 H32 0.9300 . ?
C31 N7 1.341(3) . ?
C31 H31 0.9300 . ?
I1 K1 3.5180(5) . ?
I2 K1 3.5210(6) . ?
K1 O2 2.8366(17) . ?
K1 O1 2.8497(17) 4_666 ?
K1 N7 2.881(2) . ?
K1 N6 3.190(2) . ?
N1 Np1 2.5991(19) . ?
N2 Np1 2.5883(18) . ?
N3 Np1 2.6000(18) . ?
N4 Np1 2.5876(19) . ?
N5 Np1 2.5879(19) . ?
Np1 O1 1.8156(16) . ?
Np1 O2 1.8180(16) . ?
O1 K1 2.8497(17) 4_565 ?
